data_7237614
loop_
_publ_author_name
'Natarajan, Nagarajan'
'Shi, Lin-Xi'
'Xiao, Hui'
'Wang, Jin-Yun'
'Zhang, Li-Yi'
'Zhang, Xu'
'Chen, Zhong-Ning'

_publ_section_title
;
 PtAu3 cluster complexes with narrow-band emissions for solution-processed
 organic light emitting diodes
;
_journal_issue 9
_journal_name_full 'Journal of Materials Chemistry C'
_journal_page_first 2604
_journal_paper_doi 10.1039/C8TC06384B
_journal_volume 7
_journal_year 2019
_chemical_formula_sum 'C127 H108 Au3 Cl8 N2 O9 P8 Pt'
_chemical_formula_weight 3123.50
_space_group_crystal_system monoclinic
_space_group_IT_number 14
_space_group_name_Hall '-P 2ybc'
_space_group_name_H-M_alt 'P 1 21/c 1'
_atom_sites_solution_hydrogens geom
_audit_creation_method SHELXL-2016/6
_audit_update_record
;
2018-12-04 deposited with the CCDC.
2019-01-27 downloaded from the CCDC.
;
_cell_angle_alpha 90
_cell_angle_beta 97.3050(10)
_cell_angle_gamma 90
_cell_formula_units_Z 4
_cell_length_a 19.1619(6)
_cell_length_b 25.9141(9)
_cell_length_c 23.8186(10)
_cell_measurement_reflns_used 154804
_cell_measurement_temperature 100(2)
_cell_measurement_theta_max 26.39
_cell_measurement_theta_min 2.47
_cell_volume 11731.4(7)
_computing_structure_refinement 'SHELXL-2016/6 (Sheldrick, 2016)'
_computing_structure_solution 'SHELXT 2014/5 (Sheldrick, 2014)'
_diffrn_ambient_temperature 100(2)
_diffrn_measured_fraction_theta_full 0.994
_diffrn_measured_fraction_theta_max 0.994
_diffrn_measurement_device_type 'Bruker D8 venture'
_diffrn_measurement_method '\f and \w scans'
_diffrn_radiation_type MoK\a
_diffrn_radiation_wavelength 0.71073
_diffrn_reflns_av_R_equivalents 0.0482
_diffrn_reflns_av_unetI/netI 0.0333
_diffrn_reflns_Laue_measured_fraction_full 0.994
_diffrn_reflns_Laue_measured_fraction_max 0.994
_diffrn_reflns_limit_h_max 23
_diffrn_reflns_limit_h_min -23
_diffrn_reflns_limit_k_max 32
_diffrn_reflns_limit_k_min -32
_diffrn_reflns_limit_l_max 29
_diffrn_reflns_limit_l_min -29
_diffrn_reflns_number 151555
_diffrn_reflns_point_group_measured_fraction_full 0.994
_diffrn_reflns_point_group_measured_fraction_max 0.994
_diffrn_reflns_theta_full 25.242
_diffrn_reflns_theta_max 26.390
_diffrn_reflns_theta_min 2.144
_exptl_absorpt_coefficient_mu 5.280
_exptl_absorpt_correction_type multi-scan
_exptl_crystal_colour brown
_exptl_crystal_density_diffrn 1.768
_exptl_crystal_description block
_exptl_crystal_F_000 6108
_exptl_crystal_size_max 0.400
_exptl_crystal_size_mid 0.300
_exptl_crystal_size_min 0.150
_exptl_transmission_factor_max 0.7454
_exptl_transmission_factor_min 0.5279
_refine_diff_density_max 2.232
_refine_diff_density_min -1.767
_refine_diff_density_rms 0.143
_refine_ls_extinction_method none
_refine_ls_goodness_of_fit_ref 1.069
_refine_ls_hydrogen_treatment constr
_refine_ls_matrix_type full
_refine_ls_number_parameters 1433
_refine_ls_number_reflns 23878
_refine_ls_number_restraints 283
_refine_ls_restrained_S_all 1.081
_refine_ls_R_factor_all 0.0444
_refine_ls_R_factor_gt 0.0386
_refine_ls_shift/su_max 0.003
_refine_ls_shift/su_mean 0.000
_refine_ls_structure_factor_coef Fsqd
_refine_ls_weighting_details 'w=1/[\s^2^(Fo^2^)+(0.0271P)^2^+87.5080P] where P=(Fo^2^+2Fc^2^)/3'
_refine_ls_weighting_scheme calc
_refine_ls_wR_factor_gt 0.0876
_refine_ls_wR_factor_ref 0.0902
_reflns_Friedel_coverage 0.000
_reflns_number_gt 21356
_reflns_number_total 23878
_reflns_threshold_expression 'I > 2\s(I)'
_cod_data_source_file c8tc06384b2.cif
_cod_data_source_block z
_cod_original_sg_symbol_H-M 'P 21/c'
_cod_database_code 7237614
_shelx_shelxl_version_number 2016/6
_shelx_space_group_comment
;
The symmetry employed for this shelxl refinement is uniquely defined
by the following loop, which should always be used as a source of
symmetry information in preference to the above space-group names.
They are only intended as comments.
;
_shelx_estimated_absorpt_t_min 0.227
_shelx_estimated_absorpt_t_max 0.505

loop_
_space_group_symop_operation_xyz
'x, y, z'
'-x, y+1/2, -z+1/2'
'-x, -y, -z'
'x, -y-1/2, z-1/2'

loop_
_atom_site_label
_atom_site_type_symbol
_atom_site_fract_x
_atom_site_fract_y
_atom_site_fract_z
_atom_site_U_iso_or_equiv
_atom_site_adp_type
_atom_site_occupancy
_atom_site_site_symmetry_order
_atom_site_calc_flag
_atom_site_refinement_flags_posn
_atom_site_refinement_flags_adp
_atom_site_refinement_flags_occupancy
_atom_site_disorder_assembly
_atom_site_disorder_group
Pt1 Pt 0.68088(2) 0.59345(2) 0.18619(2) 0.01447(5) Uani 1 1 d . . . . .
Au1 Au 0.71346(2) 0.53225(2) 0.28989(2) 0.01628(5) Uani 1 1 d . . . . .
Au2 Au 0.62054(2) 0.49136(2) 0.37018(2) 0.03106(6) Uani 1 1 d . . . . .
Au3 Au 0.86397(2) 0.50330(2) 0.33008(2) 0.01738(5) Uani 1 1 d . . . . .
Cl1 Cl 0.77517(7) 0.45735(6) 0.40808(6) 0.0283(3) Uani 1 1 d . . . . .
P1 P 0.72737(7) 0.60529(5) 0.34414(6) 0.0184(3) Uani 1 1 d . . . . .
P2 P 0.69112(7) 0.67058(5) 0.23591(6) 0.0170(3) Uani 1 1 d . . . . .
P3 P 0.61663(8) 0.56908(6) 0.41673(7) 0.0278(3) Uani 1 1 d . . . . .
P4 P 0.88191(7) 0.57908(5) 0.38180(6) 0.0185(3) Uani 1 1 d . . . . .
P5 P 0.69753(7) 0.45664(5) 0.23994(6) 0.0154(3) Uani 1 1 d . . . . .
P6 P 0.66654(6) 0.52068(5) 0.12959(6) 0.0150(3) Uani 1 1 d . . . . .
P7 P 0.59117(7) 0.41899(6) 0.31578(6) 0.0214(3) Uani 1 1 d . . . . .
P8 P 0.85159(7) 0.42650(5) 0.27937(6) 0.0155(3) Uani 1 1 d . . . . .
N1 N 0.3237(2) 0.45019(19) 0.1894(2) 0.0247(10) Uani 1 1 d . . . . .
N2 N 1.0903(3) 0.6127(2) 0.1307(3) 0.0395(13) Uani 1 1 d . . . . .
C1 C 0.7463(3) 0.6621(2) 0.3040(2) 0.0213(11) Uani 1 1 d . . . . .
H1A H 0.796114 0.660454 0.296972 0.026 Uiso 1 1 calc R U . . .
H1B H 0.741104 0.692995 0.327556 0.026 Uiso 1 1 calc R U . . .
C2 C 0.6479(3) 0.6211(2) 0.3753(3) 0.0249(12) Uani 1 1 d . . . . .
H2A H 0.657391 0.651765 0.399965 0.030 Uiso 1 1 calc R U . . .
H2B H 0.610242 0.630458 0.344635 0.030 Uiso 1 1 calc R U . . .
C3 C 0.7975(3) 0.5999(2) 0.4031(2) 0.0219(11) Uani 1 1 d . . . . .
H3A H 0.783060 0.574875 0.430847 0.026 Uiso 1 1 calc R U . . .
H3B H 0.804041 0.633793 0.422184 0.026 Uiso 1 1 calc R U . . .
C4 C 0.7090(3) 0.4641(2) 0.1655(2) 0.0178(10) Uani 1 1 d . . . . .
H4A H 0.690444 0.432749 0.144945 0.021 Uiso 1 1 calc R U . . .
H4B H 0.760040 0.465805 0.162629 0.021 Uiso 1 1 calc R U . . .
C5 C 0.6099(3) 0.4299(2) 0.2429(2) 0.0180(10) Uani 1 1 d . . . . .
H5A H 0.605757 0.396730 0.222045 0.022 Uiso 1 1 calc R U . . .
H5B H 0.574351 0.453844 0.223659 0.022 Uiso 1 1 calc R U . . .
C6 C 0.7594(3) 0.40678(19) 0.2685(2) 0.0172(10) Uani 1 1 d . . . . .
H6A H 0.745987 0.395001 0.305145 0.021 Uiso 1 1 calc R U . . .
H6B H 0.754779 0.376913 0.242347 0.021 Uiso 1 1 calc R U . . .
C7 C 0.7382(3) 0.7230(2) 0.2055(3) 0.0227(12) Uani 1 1 d . . . . .
C8 C 0.7682(3) 0.7629(2) 0.2397(3) 0.0274(13) Uani 1 1 d . . . . .
H8A H 0.761593 0.764203 0.278527 0.033 Uiso 1 1 calc R U . . .
C9 C 0.8074(3) 0.8005(2) 0.2172(3) 0.0364(16) Uani 1 1 d . . . . .
H9A H 0.828388 0.827382 0.240702 0.044 Uiso 1 1 calc R U . . .
C10 C 0.8160(3) 0.7992(2) 0.1613(3) 0.0373(16) Uani 1 1 d . . . . .
H10D H 0.843642 0.824975 0.146248 0.045 Uiso 1 1 calc R U . . .
C11 C 0.7847(4) 0.7606(3) 0.1260(3) 0.0415(17) Uani 1 1 d . . . . .
H11A H 0.790039 0.760334 0.086878 0.050 Uiso 1 1 calc R U . . .
C12 C 0.7457(3) 0.7227(2) 0.1485(3) 0.0316(14) Uani 1 1 d . . . . .
H12D H 0.724035 0.696244 0.124667 0.038 Uiso 1 1 calc R U . . .
C13 C 0.6083(3) 0.6987(2) 0.2517(2) 0.0212(11) Uani 1 1 d . . . . .
C14 C 0.6036(3) 0.7268(2) 0.3012(3) 0.0321(14) Uani 1 1 d . . . . .
H14A H 0.644846 0.733667 0.326734 0.039 Uiso 1 1 calc R U . . .
C15 C 0.5388(4) 0.7445(3) 0.3131(3) 0.0412(17) Uani 1 1 d . . . . .
H15A H 0.535494 0.763383 0.346816 0.049 Uiso 1 1 calc R U . . .
C16 C 0.4783(4) 0.7345(3) 0.2755(3) 0.0407(17) Uani 1 1 d . . . . .
H16A H 0.433642 0.745398 0.284299 0.049 Uiso 1 1 calc R U . . .
C17 C 0.4835(3) 0.7091(2) 0.2258(3) 0.0365(16) Uani 1 1 d . . . . .
H17A H 0.442546 0.703790 0.199519 0.044 Uiso 1 1 calc R U . . .
C18 C 0.5482(3) 0.6908(2) 0.2136(3) 0.0275(13) Uani 1 1 d . . . . .
H18A H 0.551155 0.672993 0.179133 0.033 Uiso 1 1 calc R U . . .
C19 C 0.5276(4) 0.5893(3) 0.4260(3) 0.0383(16) Uani 1 1 d . . . . .
C20 C 0.4825(4) 0.5528(4) 0.4408(4) 0.055(2) Uani 1 1 d . . . . .
H20A H 0.497760 0.518090 0.446873 0.066 Uiso 1 1 calc R U . . .
C21 C 0.4135(5) 0.5667(4) 0.4472(5) 0.072(3) Uani 1 1 d . . . . .
H21A H 0.382447 0.541249 0.458652 0.087 Uiso 1 1 calc R U . . .
C22 C 0.3896(5) 0.6156(5) 0.4373(5) 0.074(3) Uani 1 1 d . . . . .
H22A H 0.342544 0.624376 0.442119 0.089 Uiso 1 1 calc R U . . .
C23 C 0.4335(5) 0.6518(4) 0.4206(4) 0.065(3) Uani 1 1 d . . . . .
H23A H 0.417204 0.686053 0.413268 0.078 Uiso 1 1 calc R U . . .
C24 C 0.5025(4) 0.6390(3) 0.4140(4) 0.0481(19) Uani 1 1 d . . . . .
H24A H 0.532696 0.664388 0.401249 0.058 Uiso 1 1 calc R U . . .
C25 C 0.6696(3) 0.5723(2) 0.4851(3) 0.0310(14) Uani 1 1 d . . . . .
C26 C 0.6748(4) 0.6188(3) 0.5156(3) 0.0446(18) Uani 1 1 d . . . . .
H26A H 0.648205 0.648079 0.501715 0.054 Uiso 1 1 calc R U . . .
C27 C 0.7186(5) 0.6212(4) 0.5655(3) 0.061(2) Uani 1 1 d . . . . .
H27A H 0.722905 0.652712 0.586017 0.073 Uiso 1 1 calc R U . . .
C28 C 0.7566(4) 0.5790(4) 0.5867(3) 0.053(2) Uani 1 1 d . . . . .
H28A H 0.787352 0.581532 0.621140 0.064 Uiso 1 1 calc R U . . .
C29 C 0.7500(4) 0.5329(4) 0.5576(3) 0.0489(19) Uani 1 1 d . . . . .
H29A H 0.775311 0.503385 0.572352 0.059 Uiso 1 1 calc R U . . .
C30 C 0.7062(4) 0.5299(3) 0.5066(3) 0.0405(16) Uani 1 1 d . . . . .
H30A H 0.701637 0.498162 0.486514 0.049 Uiso 1 1 calc R U . . .
C31 C 0.9367(3) 0.5736(2) 0.4495(3) 0.0258(12) Uani 1 1 d . . . . .
C32 C 0.9124(4) 0.5459(3) 0.4927(3) 0.0368(15) Uani 1 1 d . . . . .
H32A H 0.868086 0.528976 0.486472 0.044 Uiso 1 1 calc R U . . .
C33 C 0.9532(4) 0.5431(3) 0.5453(3) 0.0447(18) Uani 1 1 d . . . . .
H33A H 0.935913 0.525218 0.575553 0.054 Uiso 1 1 calc R U . . .
C34 C 1.0177(5) 0.5658(3) 0.5535(3) 0.057(2) Uani 1 1 d . . . . .
H34A H 1.044971 0.564113 0.589729 0.068 Uiso 1 1 calc R U . . .
C35 C 1.0442(4) 0.5914(3) 0.5093(4) 0.054(2) Uani 1 1 d . . . . .
H35A H 1.090208 0.605755 0.514850 0.065 Uiso 1 1 calc R U . . .
C36 C 1.0036(4) 0.5958(3) 0.4579(3) 0.0406(17) Uani 1 1 d . . . . .
H36A H 1.020919 0.614029 0.427967 0.049 Uiso 1 1 calc R U . . .
C37 C 0.9136(3) 0.6354(2) 0.3481(3) 0.0242(12) Uani 1 1 d . . . . .
C38 C 0.9127(3) 0.6833(2) 0.3755(3) 0.0302(13) Uani 1 1 d . . . . .
H38A H 0.899453 0.685509 0.412501 0.036 Uiso 1 1 calc R U . . .
C39 C 0.9315(4) 0.7272(2) 0.3478(3) 0.0420(17) Uani 1 1 d . . . . .
H39A H 0.931471 0.759702 0.366378 0.050 Uiso 1 1 calc R U . . .
C40 C 0.9497(6) 0.7247(3) 0.2951(4) 0.064(3) Uani 1 1 d . . . . .
H40A H 0.963466 0.755107 0.277087 0.077 Uiso 1 1 calc R U . . .
C41 C 0.9484(6) 0.6782(3) 0.2672(4) 0.070(3) Uani 1 1 d . . . . .
H41A H 0.958577 0.676762 0.229239 0.085 Uiso 1 1 calc R U . . .
C42 C 0.9323(4) 0.6332(3) 0.2945(3) 0.0419(17) Uani 1 1 d . . . . .
H42A H 0.934259 0.600896 0.276048 0.050 Uiso 1 1 calc R U . . .
C43 C 0.5768(3) 0.5017(2) 0.1040(2) 0.0193(11) Uani 1 1 d . . . . .
C44 C 0.5280(3) 0.5403(2) 0.0861(2) 0.0230(12) Uani 1 1 d . . . . .
H44A H 0.540676 0.575551 0.091173 0.028 Uiso 1 1 calc R U . . .
C45 C 0.4609(3) 0.5271(3) 0.0609(2) 0.0285(13) Uani 1 1 d . . . . .
H45A H 0.427988 0.553515 0.048656 0.034 Uiso 1 1 calc R U . . .
C46 C 0.4418(3) 0.4760(3) 0.0537(2) 0.0304(14) Uani 1 1 d . . . . .
H46A H 0.395763 0.467349 0.036542 0.036 Uiso 1 1 calc R U . . .
C47 C 0.4890(3) 0.4372(2) 0.0713(3) 0.0280(13) Uani 1 1 d . . . . .
H47A H 0.475482 0.402088 0.066353 0.034 Uiso 1 1 calc R U . . .
C48 C 0.5570(3) 0.4500(2) 0.0964(2) 0.0224(11) Uani 1 1 d . . . . .
H48A H 0.589787 0.423412 0.108292 0.027 Uiso 1 1 calc R U . . .
C49 C 0.7075(2) 0.5229(2) 0.0645(2) 0.0172(10) Uani 1 1 d . . . . .
C50 C 0.7217(3) 0.5704(2) 0.0411(2) 0.0224(11) Uani 1 1 d . . . . .
H50A H 0.711511 0.601520 0.059592 0.027 Uiso 1 1 calc R U . . .
C51 C 0.7508(3) 0.5722(2) -0.0093(3) 0.0274(13) Uani 1 1 d . . . . .
H51A H 0.760758 0.604582 -0.025185 0.033 Uiso 1 1 calc R U . . .
C52 C 0.7655(3) 0.5269(2) -0.0365(2) 0.0266(12) Uani 1 1 d . . . . .
H52A H 0.786004 0.528246 -0.070775 0.032 Uiso 1 1 calc R U . . .
C53 C 0.7504(3) 0.4797(2) -0.0138(3) 0.0287(13) Uani 1 1 d . . . . .
H53A H 0.760077 0.448712 -0.032677 0.034 Uiso 1 1 calc R U . . .
C54 C 0.7210(3) 0.4774(2) 0.0366(2) 0.0244(12) Uani 1 1 d . . . . .
H54A H 0.710249 0.444922 0.051912 0.029 Uiso 1 1 calc R U . . .
C55 C 0.6355(3) 0.3594(2) 0.3393(3) 0.0293(14) Uani 1 1 d . . . . .
C56 C 0.6585(4) 0.3536(3) 0.3967(4) 0.055(2) Uani 1 1 d . . . . .
H56A H 0.651550 0.379985 0.423030 0.065 Uiso 1 1 calc R U . . .
C57 C 0.6922(5) 0.3072(5) 0.4142(5) 0.084(4) Uani 1 1 d . . . . .
H57A H 0.709154 0.302192 0.453110 0.100 Uiso 1 1 calc R U . . .
C58 C 0.7009(5) 0.2694(4) 0.3765(7) 0.096(5) Uani 1 1 d . . . . .
H58A H 0.723542 0.238251 0.389553 0.115 Uiso 1 1 calc R U . . .
C59 C 0.6785(4) 0.2749(3) 0.3210(5) 0.064(3) Uani 1 1 d . . . . .
H59A H 0.685598 0.248045 0.295173 0.077 Uiso 1 1 calc R U . . .
C60 C 0.6447(3) 0.3202(2) 0.3017(3) 0.0363(16) Uani 1 1 d . . . . .
H60A H 0.627928 0.324186 0.262614 0.044 Uiso 1 1 calc R U . . .
C61 C 0.4981(3) 0.4036(2) 0.3109(2) 0.0233(12) Uani 1 1 d . . . . .
C62 C 0.4713(3) 0.3589(3) 0.2853(3) 0.0350(15) Uani 1 1 d . . . . .
H62A H 0.500934 0.336362 0.267562 0.042 Uiso 1 1 calc R U . . .
C63 C 0.4000(3) 0.3469(3) 0.2856(3) 0.0387(16) Uani 1 1 d . . . . .
H63A H 0.381339 0.315942 0.268332 0.046 Uiso 1 1 calc R U . . .
C64 C 0.3570(3) 0.3799(3) 0.3109(3) 0.0341(14) Uani 1 1 d . . . . .
H64A H 0.308909 0.371299 0.311333 0.041 Uiso 1 1 calc R U . . .
C65 C 0.3830(3) 0.4249(3) 0.3353(3) 0.0343(14) Uani 1 1 d . . . . .
H65A H 0.352743 0.447616 0.352094 0.041 Uiso 1 1 calc R U . . .
C66 C 0.4539(3) 0.4374(2) 0.3357(3) 0.0279(13) Uani 1 1 d . . . . .
H66A H 0.472036 0.468660 0.352666 0.033 Uiso 1 1 calc R U . . .
C67 C 0.8934(3) 0.3702(2) 0.3154(2) 0.0220(11) Uani 1 1 d . . . . .
C68 C 0.9578(3) 0.3524(2) 0.3017(3) 0.0304(13) Uani 1 1 d . . . . .
H68A H 0.979785 0.369114 0.273087 0.037 Uiso 1 1 calc R U . . .
C69 C 0.9896(3) 0.3101(3) 0.3302(3) 0.0401(16) Uani 1 1 d . . . . .
H69A H 1.033241 0.297699 0.320637 0.048 Uiso 1 1 calc R U . . .
C70 C 0.9587(4) 0.2862(3) 0.3717(4) 0.049(2) Uani 1 1 d . . . . .
H70A H 0.981023 0.257441 0.391088 0.059 Uiso 1 1 calc R U . . .
C71 C 0.8947(4) 0.3038(3) 0.3857(4) 0.048(2) Uani 1 1 d . . . . .
H71A H 0.873243 0.286951 0.414546 0.058 Uiso 1 1 calc R U . . .
C72 C 0.8619(3) 0.3459(2) 0.3578(3) 0.0335(14) Uani 1 1 d . . . . .
H72A H 0.818248 0.358086 0.367506 0.040 Uiso 1 1 calc R U . . .
C73 C 0.8765(3) 0.4267(2) 0.2088(2) 0.0183(11) Uani 1 1 d . . . . .
C74 C 0.8684(3) 0.3816(2) 0.1753(2) 0.0246(12) Uani 1 1 d . . . . .
H74A H 0.857077 0.349783 0.191700 0.030 Uiso 1 1 calc R U . . .
C75 C 0.8771(3) 0.3838(3) 0.1187(3) 0.0324(14) Uani 1 1 d . . . . .
H75A H 0.871582 0.353467 0.096213 0.039 Uiso 1 1 calc R U . . .
C76 C 0.8937(3) 0.4301(3) 0.0946(3) 0.0360(15) Uani 1 1 d . . . . .
H76A H 0.898878 0.431295 0.055447 0.043 Uiso 1 1 calc R U . . .
C77 C 0.9027(3) 0.4745(3) 0.1265(3) 0.0333(14) Uani 1 1 d . . . . .
H77A H 0.915237 0.505918 0.109830 0.040 Uiso 1 1 calc R U . . .
C78 C 0.8934(3) 0.4729(2) 0.1837(2) 0.0241(12) Uani 1 1 d . . . . .
H78A H 0.898646 0.503568 0.205671 0.029 Uiso 1 1 calc R U . . .
C79 C 0.5877(3) 0.5763(2) 0.2119(2) 0.0189(11) Uani 1 1 d . . . . .
C80 C 0.5328(3) 0.5621(2) 0.2268(2) 0.0210(11) Uani 1 1 d . . . . .
C81 C 0.4637(3) 0.5456(2) 0.2369(2) 0.0231(12) Uani 1 1 d . . . . .
C82 C 0.4261(3) 0.5723(2) 0.2751(3) 0.0273(13) Uani 1 1 d . . . . .
H82A H 0.448133 0.600099 0.296423 0.033 Uiso 1 1 calc R U . . .
C83 C 0.3577(3) 0.5587(2) 0.2820(3) 0.0292(13) Uani 1 1 d . . . . .
H83A H 0.333083 0.577196 0.307805 0.035 Uiso 1 1 calc R U . . .
C84 C 0.3252(3) 0.5177(2) 0.2510(2) 0.0236(12) Uani 1 1 d . . . . .
C85 C 0.2570(3) 0.4932(2) 0.2458(3) 0.0267(13) Uani 1 1 d . . . . .
C86 C 0.1942(3) 0.5042(3) 0.2722(3) 0.0307(14) Uani 1 1 d . . . . .
C87 C 0.1920(4) 0.5424(3) 0.3128(3) 0.0409(17) Uani 1 1 d . . . . .
H87A H 0.233375 0.561817 0.324534 0.049 Uiso 1 1 calc R U . . .
C88 C 0.1312(4) 0.5530(3) 0.3369(3) 0.0471(19) Uani 1 1 d . . . . .
H88A H 0.130629 0.579275 0.364670 0.057 Uiso 1 1 calc R U . . .
C89 C 0.0704(3) 0.5238(3) 0.3192(3) 0.0450(18) Uani 1 1 d . . . . .
H89A H 0.028206 0.530854 0.334794 0.054 Uiso 1 1 calc R U . . .
C90 C 0.0711(3) 0.4857(3) 0.2802(3) 0.0357(15) Uani 1 1 d . . . . .
H90A H 0.029545 0.466090 0.269842 0.043 Uiso 1 1 calc R U . . .
C91 C 0.1327(3) 0.4743(2) 0.2544(3) 0.0321(14) Uani 1 1 d . . . . .
C92 C 0.1331(3) 0.4349(2) 0.2103(3) 0.0305(14) Uani 1 1 d . . . . .
C93 C 0.0706(3) 0.4090(3) 0.1882(3) 0.0384(17) Uani 1 1 d . . . . .
H93A H 0.027964 0.417028 0.202714 0.046 Uiso 1 1 calc R U . . .
C94 C 0.0698(3) 0.3724(2) 0.1463(4) 0.0437(19) Uani 1 1 d . . . . .
H94A H 0.027014 0.355766 0.132095 0.052 Uiso 1 1 calc R U . . .
C95 C 0.1328(3) 0.3594(3) 0.1243(3) 0.0410(17) Uani 1 1 d . . . . .
H95A H 0.133889 0.333397 0.096315 0.049 Uiso 1 1 calc R U . . .
C96 C 0.1878(3) 0.3843(3) 0.1436(3) 0.0380(16) Uani 1 1 d . . . . .
H96A H 0.228963 0.376391 0.126950 0.046 Uiso 1 1 calc DR U . . .
C97 C 0.1958(3) 0.4226(2) 0.1873(3) 0.0288(13) Uani 1 1 d . . . . .
C98 C 0.2580(3) 0.4530(2) 0.2076(3) 0.0249(12) Uani 1 1 d . . . . .
C99 C 0.3642(3) 0.4899(2) 0.2147(2) 0.0236(12) Uani 1 1 d . . . . .
C100 C 0.4328(3) 0.5037(2) 0.2070(2) 0.0220(11) Uani 1 1 d . . . . .
H10E H 0.457818 0.484817 0.181806 0.026 Uiso 1 1 calc R U . . .
C101 C 0.3593(3) 0.4098(3) 0.1593(3) 0.0362(15) Uani 1 1 d . . . . .
H10A H 0.324580 0.384154 0.143456 0.054 Uiso 1 1 calc DR U . . .
H10B H 0.381304 0.425643 0.128572 0.054 Uiso 1 1 calc R U . . .
H10C H 0.395371 0.392847 0.185824 0.054 Uiso 1 1 calc R U . . .
C102 C 0.7785(3) 0.6040(2) 0.1649(2) 0.0221(11) Uani 1 1 d . . . . .
C103 C 0.8352(3) 0.6102(2) 0.1494(3) 0.0297(14) Uani 1 1 d . . . . .
C104 C 0.8973(3) 0.6240(3) 0.1229(3) 0.0395(12) Uani 1 1 d . U . . .
C105 C 0.8885(4) 0.6560(3) 0.0741(3) 0.0427(13) Uani 1 1 d . U . . .
H10G H 0.842251 0.666654 0.059836 0.051 Uiso 1 1 calc R U . . .
C106 C 0.9442(4) 0.6726(3) 0.0459(3) 0.0415(12) Uani 1 1 d . U . . .
H10H H 0.936536 0.693845 0.013237 0.050 Uiso 1 1 calc R U . . .
C107 C 1.0107(4) 0.6566(3) 0.0679(3) 0.0394(11) Uani 1 1 d . U . . .
C108 C 1.0827(4) 0.6654(3) 0.0548(3) 0.0377(10) Uani 1 1 d . U . . .
C109 C 1.1091(4) 0.6979(3) 0.0091(3) 0.0381(11) Uani 1 1 d . U . . .
C110 C 1.0672(4) 0.7296(3) -0.0275(3) 0.0481(13) Uani 1 1 d . U . . .
H11B H 1.017894 0.730505 -0.026010 0.058 Uiso 1 1 calc R U . . .
C111 C 1.0950(4) 0.7592(3) -0.0653(4) 0.0533(14) Uani 1 1 d . U . . .
H11C H 1.065043 0.781423 -0.089227 0.064 Uiso 1 1 calc R U . . .
C112 C 1.1697(4) 0.7581(3) -0.0704(4) 0.0507(14) Uani 1 1 d . U . . .
H11D H 1.188826 0.778591 -0.097802 0.061 Uiso 1 1 calc R U . . .
C113 C 1.2116(4) 0.7263(3) -0.0343(3) 0.0366(12) Uani 1 1 d . U . . .
H11E H 1.260720 0.724872 -0.036570 0.044 Uiso 1 1 calc R U . . .
C114 C 1.1827(3) 0.6959(2) 0.0061(3) 0.0312(10) Uani 1 1 d . U . . .
C115 C 1.2269(4) 0.6638(2) 0.0466(3) 0.0322(10) Uani 1 1 d . U . . .
C116 C 1.2993(4) 0.6598(3) 0.0447(3) 0.0389(12) Uani 1 1 d . U . . .
H11F H 1.317381 0.673822 0.012619 0.047 Uiso 1 1 calc R U . . .
C117 C 1.3472(4) 0.6367(3) 0.0865(3) 0.0451(13) Uani 1 1 d . U . . .
H11G H 1.396135 0.636650 0.083337 0.054 Uiso 1 1 calc R U . . .
C118 C 1.3236(4) 0.6152(3) 0.1299(4) 0.0484(13) Uani 1 1 d . U . . .
H11H H 1.355796 0.600089 0.158874 0.058 Uiso 1 1 calc R U . . .
C119 C 1.2586(3) 0.6142(3) 0.1340(3) 0.0429(12) Uani 1 1 d . U . . .
H11I H 1.244649 0.597103 0.166073 0.051 Uiso 1 1 calc DR U . . .
C120 C 1.2008(4) 0.6378(3) 0.0927(3) 0.0379(11) Uani 1 1 d . U . . .
C121 C 1.1279(4) 0.6381(3) 0.0924(3) 0.0393(12) Uani 1 1 d . U . . .
C122 C 1.0223(3) 0.6251(3) 0.1148(3) 0.0359(11) Uani 1 1 d . U . . .
C123 C 0.9630(3) 0.6067(3) 0.1443(3) 0.0405(12) Uani 1 1 d . U . . .
H12E H 0.970160 0.584240 0.176105 0.049 Uiso 1 1 calc R U . . .
C124 C 1.1082(4) 0.5721(3) 0.1730(4) 0.061(2) Uani 1 1 d . . . . .
H12A H 1.159407 0.567943 0.179758 0.091 Uiso 1 1 calc DR U . . .
H12B H 1.090682 0.581821 0.208489 0.091 Uiso 1 1 calc R U . . .
H12C H 1.086452 0.539566 0.159175 0.091 Uiso 1 1 calc R U . . .
Cl2 Cl 0.65328(10) 0.18677(6) 0.63088(8) 0.0422(4) Uani 1 1 d . . . . .
O1 O 0.6471(4) 0.2346(2) 0.6053(4) 0.090(3) Uani 1 1 d . . . . .
O2 O 0.7112(4) 0.1912(3) 0.6791(3) 0.083(2) Uani 1 1 d . . . . .
O3 O 0.5895(3) 0.1701(2) 0.6524(2) 0.0508(14) Uani 1 1 d . . . . .
O4 O 0.6779(3) 0.1479(2) 0.5958(3) 0.0589(16) Uani 1 1 d . . . . .
Cl3 Cl 0.26016(12) 0.24329(7) 0.55396(8) 0.0508(5) Uani 1 1 d . . . . .
O5 O 0.2553(4) 0.2036(3) 0.5163(3) 0.083(2) Uani 1 1 d . . . . .
O7 O 0.2130(6) 0.2837(4) 0.5330(4) 0.131(4) Uani 1 1 d . . . . .
O6 O 0.3312(4) 0.2667(3) 0.5551(3) 0.080(2) Uani 1 1 d . . . . .
O8 O 0.2504(5) 0.2303(4) 0.6094(3) 0.109(3) Uani 1 1 d . . . . .
C01 C 0.1984(4) 0.7253(4) 0.2758(6) 0.150(6) Uani 0.366(7) 1 d D U P A 1
H01A H 0.173163 0.723759 0.309528 0.181 Uiso 0.366(7) 1 calc R U P A 1
H01B H 0.223964 0.758504 0.276774 0.181 Uiso 0.366(7) 1 calc R U P A 1
Cl4 Cl 0.25921(17) 0.67461(11) 0.27895(16) 0.0991(10) Uani 0.366(7) 1 d D U P A 1
Cl5 Cl 0.1395(4) 0.7232(3) 0.2173(3) 0.089(3) Uani 0.366(7) 1 d D U P A 1
C01' C 0.1984(4) 0.7253(4) 0.2758(6) 0.150(6) Uani 0.634(7) 1 d D U P A 2
H01C H 0.208811 0.746741 0.310192 0.181 Uiso 0.634(7) 1 calc R U P A 2
H01D H 0.204297 0.747231 0.242710 0.181 Uiso 0.634(7) 1 calc R U P A 2
Cl4' Cl 0.25921(17) 0.67461(11) 0.27895(16) 0.0991(10) Uani 0.634(7) 1 d D U P A 2
Cl5' Cl 0.1116(2) 0.7049(2) 0.2704(2) 0.0914(18) Uani 0.634(7) 1 d D U P A 2
Cl8 Cl 0.05226(15) 0.51163(11) 0.04760(14) 0.1090(13) Uani 1 1 d D U . . .
Cl7 Cl 0.4428(5) 0.17403(19) 0.4570(3) 0.207(3) Uani 1 1 d . . . . .
Cl6 Cl 0.4593(5) 0.2800(3) 0.4269(3) 0.245(4) Uani 1 1 d . . . . .
C03 C 0.0253(5) 0.4632(4) -0.0013(4) 0.123(5) Uani 1 1 d D U . . .
H03A H 0.012645 0.431605 0.018452 0.147 Uiso 1 1 calc R U . . .
H03B H 0.063598 0.454707 -0.023987 0.147 Uiso 1 1 calc R U . . .
C02 C 0.4701(15) 0.2309(8) 0.4852(10) 0.221(13) Uani 1 1 d . . . . .
H02A H 0.520090 0.228624 0.501777 0.265 Uiso 1 1 calc R U . . .
H02B H 0.441757 0.240708 0.515476 0.265 Uiso 1 1 calc R U . . .
O01 O 0.2183(7) 0.6081(6) 0.4742(6) 0.185(6) Uani 1 1 d . . . . .

loop_
_atom_site_aniso_label
_atom_site_aniso_U_11
_atom_site_aniso_U_22
_atom_site_aniso_U_33
_atom_site_aniso_U_23
_atom_site_aniso_U_13
_atom_site_aniso_U_12
Pt1 0.01080(9) 0.01636(9) 0.01514(10) -0.00129(7) -0.00269(7) 0.00065(7)
Au1 0.01505(9) 0.01694(9) 0.01563(10) -0.00082(7) -0.00272(7) 0.00046(7)
Au2 0.04111(14) 0.03028(12) 0.02306(12) -0.00542(9) 0.00894(10) -0.01171(10)
Au3 0.01548(9) 0.01765(10) 0.01751(10) -0.00173(8) -0.00372(7) 0.00044(7)
Cl1 0.0278(7) 0.0326(7) 0.0235(7) 0.0034(6) -0.0001(6) 0.0006(6)
P1 0.0169(6) 0.0195(6) 0.0172(7) -0.0024(5) -0.0036(5) 0.0012(5)
P2 0.0145(6) 0.0176(6) 0.0176(7) -0.0020(5) -0.0034(5) 0.0014(5)
P3 0.0284(8) 0.0316(8) 0.0239(8) -0.0055(6) 0.0051(6) -0.0036(6)
P4 0.0169(6) 0.0202(7) 0.0168(7) -0.0018(5) -0.0046(5) 0.0005(5)
P5 0.0122(6) 0.0172(6) 0.0158(7) -0.0002(5) -0.0026(5) 0.0002(5)
P6 0.0117(6) 0.0179(6) 0.0143(7) -0.0018(5) -0.0024(5) 0.0004(5)
P7 0.0200(7) 0.0228(7) 0.0211(7) 0.0008(6) 0.0010(6) -0.0031(5)
P8 0.0123(6) 0.0156(6) 0.0174(7) 0.0000(5) -0.0025(5) 0.0004(5)
N1 0.015(2) 0.030(3) 0.028(3) 0.004(2) 0.0018(19) -0.0012(19)
N2 0.031(3) 0.047(3) 0.041(3) 0.004(3) 0.006(3) 0.004(2)
C1 0.018(3) 0.020(3) 0.023(3) 0.001(2) -0.009(2) -0.001(2)
C2 0.023(3) 0.025(3) 0.026(3) -0.004(2) 0.003(2) 0.004(2)
C3 0.024(3) 0.024(3) 0.017(3) -0.003(2) -0.001(2) 0.002(2)
C4 0.013(2) 0.021(3) 0.018(3) -0.001(2) -0.001(2) 0.0011(19)
C5 0.011(2) 0.022(3) 0.019(3) 0.003(2) -0.002(2) -0.0009(19)
C6 0.013(2) 0.016(2) 0.020(3) 0.001(2) -0.003(2) 0.0011(19)
C7 0.017(3) 0.020(3) 0.030(3) 0.004(2) -0.002(2) 0.002(2)
C8 0.023(3) 0.022(3) 0.036(4) -0.002(2) -0.005(2) -0.002(2)
C9 0.028(3) 0.025(3) 0.054(5) 0.004(3) -0.007(3) -0.004(2)
C10 0.028(3) 0.027(3) 0.058(5) 0.011(3) 0.009(3) 0.000(3)
C11 0.047(4) 0.038(4) 0.042(4) 0.005(3) 0.015(3) 0.003(3)
C12 0.038(3) 0.024(3) 0.032(4) 0.000(3) 0.002(3) -0.002(3)
C13 0.020(3) 0.018(3) 0.026(3) 0.005(2) 0.002(2) 0.005(2)
C14 0.037(3) 0.030(3) 0.028(3) -0.002(3) -0.003(3) 0.010(3)
C15 0.060(5) 0.036(4) 0.031(4) 0.007(3) 0.019(3) 0.026(3)
C16 0.035(4) 0.038(4) 0.052(5) 0.010(3) 0.018(3) 0.018(3)
C17 0.023(3) 0.029(3) 0.056(5) 0.002(3) 0.000(3) 0.010(2)
C18 0.023(3) 0.022(3) 0.036(4) -0.001(2) -0.001(2) 0.004(2)
C19 0.033(3) 0.049(4) 0.034(4) -0.005(3) 0.008(3) 0.000(3)
C20 0.044(4) 0.065(5) 0.057(5) 0.000(4) 0.013(4) -0.003(4)
C21 0.038(5) 0.089(7) 0.091(8) 0.001(6) 0.015(5) -0.007(5)
C22 0.032(4) 0.105(8) 0.086(8) -0.009(6) 0.014(5) 0.005(5)
C23 0.053(5) 0.083(7) 0.061(6) 0.002(5) 0.014(4) 0.025(5)
C24 0.037(4) 0.054(5) 0.056(5) 0.005(4) 0.014(4) 0.014(3)
C25 0.038(3) 0.036(3) 0.020(3) -0.006(3) 0.004(3) -0.009(3)
C26 0.069(5) 0.040(4) 0.025(4) 0.002(3) 0.004(3) -0.013(4)
C27 0.093(7) 0.059(5) 0.027(4) -0.001(4) -0.003(4) -0.030(5)
C28 0.043(4) 0.085(6) 0.031(4) 0.005(4) -0.002(3) -0.019(4)
C29 0.038(4) 0.076(6) 0.034(4) 0.012(4) 0.008(3) 0.007(4)
C30 0.039(4) 0.055(4) 0.029(4) -0.001(3) 0.010(3) 0.003(3)
C31 0.025(3) 0.022(3) 0.027(3) -0.005(2) -0.005(2) 0.005(2)
C32 0.037(4) 0.043(4) 0.028(4) 0.007(3) -0.006(3) 0.004(3)
C33 0.048(4) 0.056(5) 0.028(4) 0.003(3) -0.004(3) 0.014(4)
C34 0.076(6) 0.045(4) 0.039(5) -0.009(4) -0.033(4) 0.009(4)
C35 0.046(4) 0.050(4) 0.055(5) 0.006(4) -0.034(4) -0.009(4)
C36 0.034(4) 0.040(4) 0.043(4) 0.005(3) -0.015(3) -0.005(3)
C37 0.022(3) 0.020(3) 0.028(3) -0.003(2) -0.006(2) -0.004(2)
C38 0.031(3) 0.026(3) 0.032(3) -0.004(3) -0.004(3) -0.004(2)
C39 0.049(4) 0.021(3) 0.050(5) -0.002(3) -0.016(3) -0.004(3)
C40 0.106(8) 0.031(4) 0.052(5) 0.010(4) -0.001(5) -0.028(4)
C41 0.124(9) 0.048(5) 0.043(5) -0.004(4) 0.025(5) -0.035(5)
C42 0.068(5) 0.028(3) 0.031(4) -0.004(3) 0.009(3) -0.012(3)
C43 0.016(2) 0.026(3) 0.015(3) -0.004(2) -0.001(2) -0.001(2)
C44 0.021(3) 0.031(3) 0.015(3) -0.001(2) -0.004(2) 0.003(2)
C45 0.019(3) 0.046(4) 0.019(3) -0.004(3) -0.002(2) 0.006(3)
C46 0.014(3) 0.058(4) 0.017(3) -0.003(3) -0.004(2) -0.005(3)
C47 0.021(3) 0.037(3) 0.026(3) -0.003(3) 0.000(2) -0.009(2)
C48 0.016(2) 0.035(3) 0.015(3) -0.002(2) -0.005(2) -0.002(2)
C49 0.010(2) 0.025(3) 0.015(3) 0.002(2) -0.0019(19) 0.0030(19)
C50 0.021(3) 0.023(3) 0.021(3) -0.002(2) -0.004(2) -0.002(2)
C51 0.029(3) 0.027(3) 0.025(3) 0.003(2) 0.000(2) -0.009(2)
C52 0.024(3) 0.039(3) 0.017(3) 0.001(2) 0.002(2) 0.002(2)
C53 0.030(3) 0.029(3) 0.027(3) -0.005(3) 0.005(3) 0.007(2)
C54 0.029(3) 0.022(3) 0.022(3) -0.001(2) 0.003(2) 0.001(2)
C55 0.021(3) 0.027(3) 0.039(4) 0.016(3) -0.002(3) -0.005(2)
C56 0.046(4) 0.066(5) 0.048(5) 0.031(4) -0.010(4) -0.017(4)
C57 0.065(6) 0.083(8) 0.093(8) 0.069(7) -0.027(6) -0.019(6)
C58 0.051(5) 0.044(5) 0.183(14) 0.065(8) -0.027(7) -0.007(4)
C59 0.036(4) 0.025(4) 0.128(9) 0.025(5) -0.006(5) -0.003(3)
C60 0.023(3) 0.022(3) 0.063(5) 0.010(3) 0.003(3) -0.003(2)
C61 0.020(3) 0.026(3) 0.024(3) 0.005(2) 0.002(2) -0.001(2)
C62 0.020(3) 0.036(3) 0.050(4) -0.010(3) 0.006(3) -0.003(2)
C63 0.023(3) 0.039(4) 0.053(5) -0.008(3) 0.001(3) -0.009(3)
C64 0.021(3) 0.045(4) 0.036(4) 0.004(3) 0.004(3) -0.006(3)
C65 0.027(3) 0.041(4) 0.036(4) 0.002(3) 0.007(3) 0.005(3)
C66 0.025(3) 0.029(3) 0.030(3) 0.000(3) 0.003(2) -0.003(2)
C67 0.021(3) 0.017(2) 0.027(3) 0.002(2) -0.005(2) 0.003(2)
C68 0.024(3) 0.028(3) 0.039(4) 0.003(3) 0.002(3) 0.004(2)
C69 0.029(3) 0.035(4) 0.056(5) 0.006(3) 0.005(3) 0.013(3)
C70 0.046(4) 0.035(4) 0.066(5) 0.023(4) 0.006(4) 0.021(3)
C71 0.040(4) 0.047(4) 0.059(5) 0.033(4) 0.011(4) 0.015(3)
C72 0.030(3) 0.031(3) 0.040(4) 0.013(3) 0.006(3) 0.010(3)
C73 0.011(2) 0.023(3) 0.021(3) -0.001(2) 0.001(2) -0.0002(19)
C74 0.020(3) 0.028(3) 0.025(3) -0.003(2) 0.001(2) -0.004(2)
C75 0.024(3) 0.041(4) 0.032(4) -0.017(3) 0.004(3) -0.002(3)
C76 0.032(3) 0.060(4) 0.017(3) -0.002(3) 0.006(3) -0.002(3)
C77 0.034(3) 0.038(3) 0.030(4) 0.005(3) 0.010(3) -0.001(3)
C78 0.020(3) 0.027(3) 0.024(3) 0.000(2) 0.001(2) -0.001(2)
C79 0.019(3) 0.020(3) 0.016(3) -0.004(2) -0.005(2) 0.003(2)
C80 0.019(3) 0.023(3) 0.020(3) 0.000(2) 0.000(2) 0.003(2)
C81 0.018(3) 0.029(3) 0.022(3) 0.003(2) 0.001(2) 0.002(2)
C82 0.024(3) 0.036(3) 0.021(3) -0.004(2) 0.002(2) -0.001(2)
C83 0.025(3) 0.036(3) 0.027(3) -0.005(3) 0.007(2) 0.002(2)
C84 0.017(3) 0.031(3) 0.024(3) 0.007(2) 0.004(2) 0.005(2)
C85 0.018(3) 0.035(3) 0.027(3) 0.010(3) 0.002(2) 0.005(2)
C86 0.020(3) 0.040(3) 0.032(4) 0.006(3) 0.007(2) 0.003(2)
C87 0.030(3) 0.056(4) 0.040(4) 0.002(3) 0.015(3) 0.001(3)
C88 0.036(4) 0.066(5) 0.043(4) -0.002(4) 0.019(3) 0.005(3)
C89 0.025(3) 0.064(5) 0.051(5) 0.012(4) 0.021(3) 0.008(3)
C90 0.018(3) 0.047(4) 0.043(4) 0.013(3) 0.007(3) 0.004(3)
C91 0.017(3) 0.033(3) 0.047(4) 0.015(3) 0.009(3) 0.002(2)
C92 0.017(3) 0.030(3) 0.045(4) 0.018(3) 0.004(3) 0.003(2)
C93 0.014(3) 0.035(3) 0.067(5) 0.013(3) 0.010(3) 0.002(2)
C94 0.017(3) 0.027(3) 0.087(6) 0.004(4) 0.005(3) -0.005(2)
C95 0.031(3) 0.031(3) 0.061(5) -0.001(3) 0.005(3) -0.005(3)
C96 0.033(3) 0.034(3) 0.048(4) 0.009(3) 0.009(3) 0.000(3)
C97 0.019(3) 0.028(3) 0.040(4) 0.012(3) 0.005(3) 0.000(2)
C98 0.016(3) 0.031(3) 0.028(3) 0.012(2) 0.003(2) 0.001(2)
C99 0.021(3) 0.028(3) 0.021(3) 0.004(2) 0.000(2) 0.000(2)
C100 0.014(2) 0.032(3) 0.020(3) 0.003(2) 0.000(2) 0.003(2)
C101 0.041(4) 0.036(4) 0.032(4) -0.003(3) 0.007(3) -0.001(3)
C102 0.023(3) 0.018(3) 0.023(3) -0.006(2) -0.004(2) 0.003(2)
C103 0.019(3) 0.030(3) 0.040(4) -0.016(3) 0.003(3) -0.004(2)
C104 0.030(2) 0.037(3) 0.053(3) -0.019(2) 0.010(2) -0.005(2)
C105 0.041(2) 0.037(3) 0.052(3) -0.011(2) 0.012(2) -0.005(2)
C106 0.041(2) 0.038(3) 0.044(3) -0.006(2) 0.002(2) 0.001(2)
C107 0.041(2) 0.035(2) 0.040(3) -0.011(2) -0.001(2) -0.004(2)
C108 0.036(2) 0.039(2) 0.040(2) -0.0213(19) 0.0094(19) -0.010(2)
C109 0.034(2) 0.048(3) 0.033(2) -0.0180(19) 0.0046(19) -0.003(2)
C110 0.044(3) 0.057(3) 0.042(3) -0.013(2) 0.001(2) 0.008(2)
C111 0.052(3) 0.054(3) 0.050(3) 0.000(2) -0.011(3) 0.017(3)
C112 0.056(3) 0.052(3) 0.043(3) 0.005(2) 0.001(3) 0.007(3)
C113 0.035(2) 0.039(3) 0.035(3) -0.001(2) 0.005(2) 0.001(2)
C114 0.031(2) 0.035(2) 0.028(2) -0.0121(18) 0.0052(18) -0.0052(19)
C115 0.042(2) 0.027(2) 0.028(2) -0.0107(18) 0.0067(19) -0.0054(19)
C116 0.044(2) 0.034(3) 0.038(3) -0.009(2) 0.002(2) 0.003(2)
C117 0.049(3) 0.041(3) 0.045(3) -0.008(2) 0.002(2) 0.007(2)
C118 0.052(3) 0.042(3) 0.050(3) -0.003(2) 0.002(3) 0.005(3)
C119 0.055(3) 0.037(3) 0.035(3) -0.002(2) 0.000(2) -0.006(2)
C120 0.048(2) 0.032(2) 0.034(2) -0.0115(19) 0.007(2) -0.007(2)
C121 0.045(2) 0.036(3) 0.038(3) -0.013(2) 0.007(2) -0.011(2)
C122 0.032(2) 0.035(3) 0.038(3) -0.013(2) -0.002(2) 0.006(2)
C123 0.030(2) 0.040(3) 0.052(3) -0.020(2) 0.006(2) -0.006(2)
C124 0.052(5) 0.072(6) 0.060(6) 0.021(5) 0.010(4) 0.016(4)
Cl2 0.0668(11) 0.0258(7) 0.0385(10) 0.0001(7) 0.0236(9) -0.0022(7)
O1 0.087(5) 0.046(4) 0.148(7) 0.047(4) 0.061(5) 0.031(3)
O2 0.082(5) 0.095(5) 0.069(5) 0.001(4) 0.002(4) -0.005(4)
O3 0.064(3) 0.041(3) 0.052(3) -0.001(2) 0.029(3) -0.002(3)
O4 0.067(4) 0.036(3) 0.081(4) -0.001(3) 0.038(3) 0.004(3)
Cl3 0.0882(15) 0.0355(9) 0.0280(9) -0.0071(7) 0.0041(9) -0.0091(9)
O5 0.112(6) 0.061(4) 0.074(5) -0.044(4) -0.004(4) -0.006(4)
O7 0.189(11) 0.093(6) 0.120(8) 0.004(6) 0.057(7) 0.061(7)
O6 0.110(6) 0.071(4) 0.062(4) -0.011(3) 0.016(4) -0.038(4)
O8 0.139(7) 0.140(7) 0.046(4) 0.000(4) 0.005(4) -0.091(6)
C01 0.069(6) 0.134(11) 0.238(14) -0.002(12) -0.017(9) 0.029(6)
Cl4 0.096(2) 0.0648(16) 0.132(3) -0.0112(17) -0.0008(19) 0.0177(15)
Cl5 0.074(5) 0.102(6) 0.095(6) 0.022(5) 0.026(4) 0.000(4)
C01' 0.069(6) 0.134(11) 0.238(14) -0.002(12) -0.017(9) 0.029(6)
Cl4' 0.096(2) 0.0648(16) 0.132(3) -0.0112(17) -0.0008(19) 0.0177(15)
Cl5' 0.056(2) 0.136(4) 0.081(3) 0.017(3) 0.004(2) -0.018(2)
Cl8 0.103(2) 0.0676(16) 0.177(3) -0.0515(19) 0.096(2) -0.0302(15)
Cl7 0.375(10) 0.097(3) 0.160(5) -0.004(3) 0.074(6) 0.053(5)
Cl6 0.400(12) 0.186(6) 0.154(5) 0.022(5) 0.060(7) 0.068(7)
C03 0.123(11) 0.101(10) 0.161(13) -0.047(9) 0.085(10) -0.040(8)
C02 0.34(4) 0.140(18) 0.20(2) -0.040(17) 0.10(2) -0.09(2)
O01 0.137(10) 0.205(14) 0.203(14) -0.062(11) -0.009(10) 0.004(10)

loop_
_atom_type_symbol
_atom_type_description
_atom_type_scat_dispersion_real
_atom_type_scat_dispersion_imag
_atom_type_scat_source
C C 0.0033 0.0016 'International Tables Vol C Tables 4.2.6.8 and 6.1.1.4'
H H 0.0000 0.0000 'International Tables Vol C Tables 4.2.6.8 and 6.1.1.4'
N N 0.0061 0.0033 'International Tables Vol C Tables 4.2.6.8 and 6.1.1.4'
O O 0.0106 0.0060 'International Tables Vol C Tables 4.2.6.8 and 6.1.1.4'
P P 0.1023 0.0942 'International Tables Vol C Tables 4.2.6.8 and 6.1.1.4'
Cl Cl 0.1484 0.1585 'International Tables Vol C Tables 4.2.6.8 and 6.1.1.4'
Pt Pt -1.7033 8.3905 'International Tables Vol C Tables 4.2.6.8 and 6.1.1.4'
Au Au -2.0133 8.8022 'International Tables Vol C Tables 4.2.6.8 and 6.1.1.4'

loop_
_geom_angle_atom_site_label_1
_geom_angle_atom_site_label_2
_geom_angle_atom_site_label_3
_geom_angle
_geom_angle_site_symmetry_3
C79 Pt1 C102 173.9(2) .
C79 Pt1 P6 87.29(15) .
C102 Pt1 P6 90.54(15) .
C79 Pt1 P2 93.21(15) .
C102 Pt1 P2 89.45(15) .
P6 Pt1 P2 174.90(5) .
C79 Pt1 Au1 74.07(15) .
C102 Pt1 Au1 100.38(16) .
P6 Pt1 Au1 92.68(3) .
P2 Pt1 Au1 92.34(4) .
P1 Au1 P5 176.70(5) .
P1 Au1 Pt1 91.45(4) .
P5 Au1 Pt1 91.43(3) .
P1 Au1 Au2 88.16(4) .
P5 Au1 Au2 88.74(3) .
Pt1 Au1 Au2 130.852(9) .
P1 Au1 Au3 89.34(3) .
P5 Au1 Au3 90.63(3) .
Pt1 Au1 Au3 119.607(8) .
Au2 Au1 Au3 109.533(9) .
P3 Au2 P7 163.65(6) .
P3 Au2 Au1 93.26(4) .
P7 Au2 Au1 92.97(4) .
P4 Au3 P8 177.30(5) .
P4 Au3 Cl1 93.79(5) .
P8 Au3 Cl1 87.27(4) .
P4 Au3 Au1 91.67(3) .
P8 Au3 Au1 91.02(3) .
Cl1 Au3 Au1 72.12(3) .
C1 P1 C3 106.9(3) .
C1 P1 C2 105.4(3) .
C3 P1 C2 106.0(3) .
C1 P1 Au1 112.94(19) .
C3 P1 Au1 113.16(18) .
C2 P1 Au1 111.89(19) .
C13 P2 C7 105.6(2) .
C13 P2 C1 106.5(3) .
C7 P2 C1 100.4(3) .
C13 P2 Pt1 115.43(19) .
C7 P2 Pt1 116.9(2) .
C1 P2 Pt1 110.50(18) .
C25 P3 C2 105.6(3) .
C25 P3 C19 107.7(3) .
C2 P3 C19 103.3(3) .
C25 P3 Au2 115.1(2) .
C2 P3 Au2 110.77(19) .
C19 P3 Au2 113.4(2) .
C37 P4 C31 105.6(3) .
C37 P4 C3 104.1(3) .
C31 P4 C3 102.0(3) .
C37 P4 Au3 118.9(2) .
C31 P4 Au3 115.80(19) .
C3 P4 Au3 108.60(18) .
C4 P5 C6 106.5(2) .
C4 P5 C5 107.6(2) .
C6 P5 C5 105.9(2) .
C4 P5 Au1 112.95(18) .
C6 P5 Au1 111.98(17) .
C5 P5 Au1 111.55(18) .
C43 P6 C49 102.4(2) .
C43 P6 C4 106.5(2) .
C49 P6 C4 102.0(2) .
C43 P6 Pt1 116.91(18) .
C49 P6 Pt1 115.92(18) .
C4 P6 Pt1 111.54(18) .
C55 P7 C61 104.5(3) .
C55 P7 C5 106.4(3) .
C61 P7 C5 106.3(2) .
C55 P7 Au2 116.5(2) .
C61 P7 Au2 112.4(2) .
C5 P7 Au2 110.03(18) .
C73 P8 C67 106.7(3) .
C73 P8 C6 103.5(2) .
C67 P8 C6 101.7(2) .
C73 P8 Au3 117.41(18) .
C67 P8 Au3 115.50(19) .
C6 P8 Au3 110.28(17) .
C99 N1 C98 107.9(5) .
C99 N1 C101 118.0(4) .
C98 N1 C101 132.9(5) .
C122 N2 C121 105.2(6) .
C122 N2 C124 119.8(6) .
C121 N2 C124 133.8(6) .
P1 C1 P2 115.5(3) .
P3 C2 P1 113.8(3) .
P1 C3 P4 113.5(3) .
P5 C4 P6 115.8(3) .
P5 C5 P7 112.7(3) .
P8 C6 P5 115.2(3) .
C12 C7 C8 119.5(5) .
C12 C7 P2 120.1(4) .
C8 C7 P2 120.5(5) .
C9 C8 C7 120.1(6) .
C10 C9 C8 120.1(6) .
C9 C10 C11 120.7(6) .
C12 C11 C10 119.3(7) .
C11 C12 C7 120.2(6) .
C18 C13 C14 119.5(5) .
C18 C13 P2 118.5(4) .
C14 C13 P2 122.0(4) .
C15 C14 C13 119.9(6) .
C14 C15 C16 120.0(6) .
C17 C16 C15 119.9(6) .
C16 C17 C18 120.6(6) .
C13 C18 C17 120.0(6) .
C20 C19 C24 119.0(7) .
C20 C19 P3 117.8(6) .
C24 C19 P3 123.0(6) .
C19 C20 C21 119.4(9) .
C22 C21 C20 121.6(9) .
C23 C22 C21 119.2(8) .
C22 C23 C24 120.3(9) .
C23 C24 C19 120.3(8) .
C30 C25 C26 119.8(6) .
C30 C25 P3 120.2(5) .
C26 C25 P3 120.0(5) .
C27 C26 C25 118.9(8) .
C26 C27 C28 121.4(8) .
C27 C28 C29 119.6(7) .
C28 C29 C30 119.8(8) .
C25 C30 C29 120.4(7) .
C32 C31 C36 119.9(6) .
C32 C31 P4 119.4(5) .
C36 C31 P4 120.8(5) .
C31 C32 C33 119.6(7) .
C34 C33 C32 120.2(7) .
C33 C34 C35 120.6(7) .
C36 C35 C34 119.7(7) .
C35 C36 C31 120.0(7) .
C42 C37 C38 119.4(6) .
C42 C37 P4 121.5(5) .
C38 C37 P4 118.8(5) .
C39 C38 C37 119.1(6) .
C40 C39 C38 121.1(7) .
C39 C40 C41 120.1(7) .
C40 C41 C42 120.1(8) .
C37 C42 C41 120.2(7) .
C44 C43 C48 119.1(5) .
C44 C43 P6 118.5(4) .
C48 C43 P6 122.1(4) .
C45 C44 C43 120.2(6) .
C46 C45 C44 120.3(6) .
C47 C46 C45 120.5(5) .
C46 C47 C48 119.7(6) .
C43 C48 C47 120.1(5) .
C50 C49 C54 120.0(5) .
C50 C49 P6 119.6(4) .
C54 C49 P6 120.3(4) .
C51 C50 C49 119.7(5) .
C50 C51 C52 120.3(5) .
C53 C52 C51 120.0(5) .
C52 C53 C54 120.3(5) .
C53 C54 C49 119.7(5) .
C60 C55 C56 120.4(7) .
C60 C55 P7 121.2(5) .
C56 C55 P7 118.3(6) .
C55 C56 C57 117.6(10) .
C58 C57 C56 120.8(10) .
C59 C58 C57 121.7(8) .
C58 C59 C60 119.5(10) .
C55 C60 C59 119.9(8) .
C62 C61 C66 120.1(5) .
C62 C61 P7 121.3(4) .
C66 C61 P7 118.5(4) .
C61 C62 C63 119.5(6) .
C64 C63 C62 120.1(6) .
C65 C64 C63 120.6(6) .
C64 C65 C66 120.2(6) .
C65 C66 C61 119.4(6) .
C72 C67 C68 119.8(5) .
C72 C67 P8 119.9(4) .
C68 C67 P8 120.2(5) .
C69 C68 C67 119.6(6) .
C70 C69 C68 120.5(6) .
C69 C70 C71 120.2(6) .
C72 C71 C70 120.2(7) .
C71 C72 C67 119.6(6) .
C78 C73 C74 118.9(5) .
C78 C73 P8 120.3(4) .
C74 C73 P8 120.1(4) .
C75 C74 C73 120.0(6) .
C74 C75 C76 120.3(6) .
C77 C76 C75 120.9(6) .
C76 C77 C78 119.4(6) .
C73 C78 C77 120.6(6) .
C80 C79 Pt1 175.1(5) .
C79 C80 C81 172.6(6) .
C100 C81 C82 119.7(5) .
C100 C81 C80 119.1(5) .
C82 C81 C80 121.2(5) .
C83 C82 C81 121.3(6) .
C82 C83 C84 119.7(5) .
C83 C84 C99 118.6(5) .
C83 C84 C85 136.0(5) .
C99 C84 C85 105.4(5) .
C98 C85 C84 107.4(5) .
C98 C85 C86 120.9(5) .
C84 C85 C86 131.7(6) .
C87 C86 C91 119.9(6) .
C87 C86 C85 122.7(6) .
C91 C86 C85 117.4(6) .
C86 C87 C88 121.9(7) .
C87 C88 C89 118.3(7) .
C90 C89 C88 121.2(6) .
C89 C90 C91 121.7(6) .
C86 C91 C90 117.0(6) .
C86 C91 C92 120.8(5) .
C90 C91 C92 122.1(6) .
C93 C92 C97 117.8(6) .
C93 C92 C91 121.1(6) .
C97 C92 C91 121.0(6) .
C94 C93 C92 121.9(6) .
C93 C94 C95 120.1(6) .
C96 C95 C94 116.9(7) .
C95 C96 C97 128.5(6) .
C92 C97 C96 114.8(5) .
C92 C97 C98 116.5(6) .
C96 C97 C98 128.5(5) .
C85 C98 N1 109.6(5) .
C85 C98 C97 123.0(5) .
N1 C98 C97 127.2(6) .
N1 C99 C100 128.3(5) .
N1 C99 C84 109.6(5) .
C100 C99 C84 122.0(5) .
C81 C100 C99 118.7(5) .
C103 C102 Pt1 176.7(5) .
C102 C103 C104 169.5(7) .
C123 C104 C105 120.2(7) .
C123 C104 C103 121.1(7) .
C105 C104 C103 118.6(6) .
C106 C105 C104 123.7(7) .
C107 C106 C105 116.7(7) .
C122 C107 C106 122.2(7) .
C122 C107 C108 101.7(6) .
C106 C107 C108 136.1(7) .
C121 C108 C107 108.5(6) .
C121 C108 C109 121.2(6) .
C107 C108 C109 130.3(7) .
C110 C109 C114 119.3(7) .
C110 C109 C108 124.4(7) .
C114 C109 C108 116.2(6) .
C111 C110 C109 121.0(7) .
C110 C111 C112 121.6(7) .
C113 C112 C111 117.6(8) .
C112 C113 C114 120.8(7) .
C113 C114 C109 119.5(6) .
C113 C114 C115 121.6(6) .
C109 C114 C115 118.8(6) .
C116 C115 C120 115.8(7) .
C116 C115 C114 121.0(6) .
C120 C115 C114 123.0(6) .
C115 C116 C117 124.9(7) .
C118 C117 C116 118.9(8) .
C119 C118 C117 121.1(8) .
C118 C119 C120 126.1(7) .
C121 C120 C115 116.1(7) .
C121 C120 C119 130.9(7) .
C115 C120 C119 113.0(6) .
C108 C121 C120 124.1(7) .
C108 C121 N2 109.6(6) .
C120 C121 N2 126.3(7) .
N2 C122 C107 114.9(6) .
N2 C122 C123 123.9(7) .
C107 C122 C123 121.2(6) .
C104 C123 C122 116.0(7) .
O1 Cl2 O4 113.1(4) .
O1 Cl2 O3 113.3(4) .
O4 Cl2 O3 110.7(3) .
O1 Cl2 O2 106.4(5) .
O4 Cl2 O2 103.6(4) .
O3 Cl2 O2 109.1(4) .
O5 Cl3 O8 115.7(5) .
O5 Cl3 O7 109.6(6) .
O8 Cl3 O7 110.6(6) .
O5 Cl3 O6 107.9(5) .
O8 Cl3 O6 108.3(4) .
O7 Cl3 O6 104.1(6) .
Cl5 C01 Cl4 112.7(6) .
Cl5' C01' Cl4' 113.7(6) .
C03 Cl8 C03 73.1(6) 3_565
Cl8 C03 Cl8 106.9(6) 3_565
Cl7 C02 Cl6 107.5(14) .

loop_
_geom_bond_atom_site_label_1
_geom_bond_atom_site_label_2
_geom_bond_distance
_geom_bond_site_symmetry_2
Pt1 C79 2.010(5) .
Pt1 C102 2.019(6) .
Pt1 P6 2.3141(13) .
Pt1 P2 2.3189(13) .
Pt1 Au1 2.9348(3) .
Au1 P1 2.2882(14) .
Au1 P5 2.2925(13) .
Au1 Au2 2.9693(3) .
Au1 Au3 3.0159(3) .
Au2 P3 2.3049(16) .
Au2 P7 2.3080(15) .
Au3 P4 2.3203(14) .
Au3 P8 2.3246(13) .
Au3 Cl1 2.9273(15) .
P1 C1 1.817(6) .
P1 C3 1.822(6) .
P1 C2 1.824(6) .
P2 C13 1.829(5) .
P2 C7 1.831(6) .
P2 C1 1.834(5) .
P3 C25 1.808(7) .
P3 C2 1.817(6) .
P3 C19 1.825(7) .
P4 C37 1.809(6) .
P4 C31 1.815(6) .
P4 C3 1.836(6) .
P5 C4 1.824(5) .
P5 C6 1.826(5) .
P5 C5 1.826(5) .
P6 C43 1.818(5) .
P6 C49 1.825(5) .
P6 C4 1.836(5) .
P7 C55 1.815(6) .
P7 C61 1.816(6) .
P7 C5 1.840(5) .
P8 C73 1.805(6) .
P8 C67 1.824(5) .
P8 C6 1.825(5) .
N1 C99 1.379(7) .
N1 C98 1.384(7) .
N1 C101 1.484(8) .
N2 C122 1.349(8) .
N2 C121 1.399(9) .
N2 C124 1.466(10) .
C7 C12 1.385(9) .
C7 C8 1.393(8) .
C8 C9 1.380(9) .
C9 C10 1.362(10) .
C10 C11 1.394(10) .
C11 C12 1.383(9) .
C13 C18 1.388(8) .
C13 C14 1.398(8) .
C14 C15 1.388(9) .
C15 C16 1.395(11) .
C16 C17 1.368(10) .
C17 C18 1.391(8) .
C19 C20 1.359(11) .
C19 C24 1.392(10) .
C20 C21 1.398(12) .
C21 C22 1.359(15) .
C22 C23 1.354(14) .
C23 C24 1.390(11) .
C25 C30 1.367(10) .
C25 C26 1.403(9) .
C26 C27 1.368(11) .
C27 C28 1.373(13) .
C28 C29 1.377(12) .
C29 C30 1.387(10) .
C31 C32 1.382(9) .
C31 C36 1.397(9) .
C32 C33 1.393(9) .
C33 C34 1.361(12) .
C34 C35 1.394(13) .
C35 C36 1.370(10) .
C37 C42 1.369(9) .
C37 C38 1.402(8) .
C38 C39 1.386(9) .
C39 C40 1.349(12) .
C40 C41 1.375(12) .
C41 C42 1.387(10) .
C43 C44 1.397(8) .
C43 C48 1.398(8) .
C44 C45 1.390(8) .
C45 C46 1.381(9) .
C46 C47 1.380(9) .
C47 C48 1.404(7) .
C49 C50 1.393(8) .
C49 C54 1.395(8) .
C50 C51 1.387(8) .
C51 C52 1.389(8) .
C52 C53 1.383(9) .
C53 C54 1.389(8) .
C55 C60 1.381(10) .
C55 C56 1.390(10) .
C56 C57 1.404(13) .
C57 C58 1.353(18) .
C58 C59 1.346(17) .
C59 C60 1.390(9) .
C61 C62 1.378(8) .
C61 C66 1.401(8) .
C62 C63 1.402(8) .
C63 C64 1.378(9) .
C64 C65 1.369(9) .
C65 C66 1.396(8) .
C67 C72 1.391(8) .
C67 C68 1.395(8) .
C68 C69 1.388(9) .
C69 C70 1.365(10) .
C70 C71 1.389(10) .
C71 C72 1.386(9) .
C73 C78 1.396(8) .
C73 C74 1.411(8) .
C74 C75 1.380(9) .
C75 C76 1.385(10) .
C76 C77 1.378(10) .
C77 C78 1.395(9) .
C79 C80 1.209(8) .
C80 C81 1.441(7) .
C81 C100 1.389(8) .
C81 C82 1.410(8) .
C82 C83 1.389(8) .
C83 C84 1.394(9) .
C84 C99 1.411(8) .
C84 C85 1.444(8) .
C85 C98 1.384(9) .
C85 C86 1.456(8) .
C86 C87 1.387(10) .
C86 C91 1.428(9) .
C87 C88 1.391(9) .
C88 C89 1.408(11) .
C89 C90 1.355(11) .
C90 C91 1.431(8) .
C91 C92 1.465(10) .
C92 C93 1.416(9) .
C92 C97 1.419(8) .
C93 C94 1.375(11) .
C94 C95 1.416(9) .
C95 C96 1.270(9) .
C96 C97 1.432(10) .
C97 C98 1.460(8) .
C99 C100 1.397(7) .
C102 C103 1.201(8) .
C103 C104 1.460(9) .
C104 C123 1.373(10) .
C104 C105 1.418(11) .
C105 C106 1.399(10) .
C106 C107 1.377(10) .
C107 C122 1.379(10) .
C107 C108 1.470(9) .
C108 C121 1.362(11) .
C108 C109 1.513(10) .
C109 C110 1.380(11) .
C109 C114 1.423(9) .
C110 C111 1.343(12) .
C111 C112 1.452(11) .
C112 C113 1.374(10) .
C113 C114 1.411(9) .
C114 C115 1.460(10) .
C115 C116 1.398(9) .
C115 C120 1.432(9) .
C116 C117 1.400(10) .
C117 C118 1.305(11) .
C118 C119 1.261(10) .
C119 C120 1.515(10) .
C120 C121 1.394(10) .
C122 C123 1.491(10) .
Cl2 O1 1.380(6) .
Cl2 O4 1.427(5) .
Cl2 O3 1.451(5) .
Cl2 O2 1.498(7) .
Cl3 O5 1.361(6) .
Cl3 O8 1.399(7) .
Cl3 O7 1.432(9) .
Cl3 O6 1.487(7) .
C01 Cl5 1.679(9) .
C01 Cl4 1.751(7) .
C01' Cl5' 1.734(9) .
C01' Cl4' 1.751(7) .
Cl8 C03 1.745(8) .
Cl8 C03 1.853(9) 3_565
Cl7 C02 1.675(19) .
Cl6 C02 1.88(2) .
